data_7135908
loop_
_publ_author_name
'Seki, Tomohiro'
'Ishikawa, Rintaro'
'Yamamoto, Kaisei'
'Hibino, Ritsu'
'Moriya, Makoto'

_publ_section_title
;
 The temperature-controllable photomechanical behavior of an
 &#x3b1;-isocyanostilbene derivative.
;
_journal_issue 38
_journal_name_full 'Chemical communications (Cambridge, England)'
_journal_page_first 9685
_journal_page_last 9689
_journal_paper_doi 10.1039/d6cc00616g
_journal_volume 62
_journal_year 2026
_chemical_formula_moiety 'C17 H14 I N O2'
_chemical_formula_sum 'C17 H14 I N O2'
_chemical_formula_weight 391.19
_space_group_crystal_system orthorhombic
_space_group_IT_number 61
_space_group_name_Hall '-P 2ac 2ab'
_space_group_name_H-M_alt 'P b c a'
_atom_sites_solution_hydrogens geom
_atom_sites_solution_primary dual
_audit_creation_date 2026-04-14
_audit_creation_method
;
Olex2 1.5-ac5-024
(compiled 2022.04.12 svn.rca3783a0 for Rigaku Oxford Diffraction, GUI svn.r6498)
;
_audit_update_record
;
2026-04-15 deposited with the CCDC.	2026-04-16 downloaded from the CCDC.
;
_cell_angle_alpha 90
_cell_angle_beta 90
_cell_angle_gamma 90
_cell_formula_units_Z 8
_cell_length_a 16.1063(6)
_cell_length_b 7.0543(5)
_cell_length_c 27.6933(10)
_cell_measurement_reflns_used 3223
_cell_measurement_temperature 223.00(10)
_cell_measurement_theta_max 75.7550
_cell_measurement_theta_min 3.1860
_cell_volume 3146.5(3)
_computing_cell_refinement 'CrysAlisPro 1.171.42.93a (Rigaku OD, 2023)'
_computing_data_collection 'CrysAlisPro 1.171.42.93a (Rigaku OD, 2023)'
_computing_data_reduction 'CrysAlisPro 1.171.42.93a (Rigaku OD, 2023)'
_computing_molecular_graphics 'Olex2 1.5-ac5-024 (Dolomanov et al., 2009)'
_computing_publication_material 'Olex2 1.5-ac5-024 (Dolomanov et al., 2009)'
_computing_structure_refinement 'SHELXL 2018/1 (Sheldrick, 2015)'
_computing_structure_solution 'SHELXT  (Sheldrick, 2015)'
_diffrn_ambient_environment N~2~
_diffrn_ambient_temperature 223.00(10)
_diffrn_detector 'Hybrid Pixel Array Detector'
_diffrn_detector_area_resol_mean 10.0000
_diffrn_detector_type HyPix
_diffrn_measured_fraction_theta_full 0.990
_diffrn_measured_fraction_theta_max 0.934
_diffrn_measurement_details
;
List of Runs (angles in degrees, time in seconds):

  # Type    Start    End  Width  t~exp~   \w     \q     \k     \f   Frames
#--------------------------------------------------------------------------
  1  \w   -114.00 -44.00   0.50    2.20    --  -47.55 -75.00 -73.00  140
  2  \w    -62.00 -32.00   0.50    8.82    -- -104.50  58.00-164.00   60
  3  \w    -64.00 -34.00   0.50    8.82    -- -104.50  91.00 -60.00   60
  4  \w   -156.00 -85.00   0.50    8.82    -- -104.50 -75.00 -73.00  142
  5  \w     35.00  64.00   0.50    8.82    --  107.14 -58.00  54.00   58
  6  \w    -22.00  20.00   0.50    2.20    --  -47.55  19.00-150.00   84
  7  \w    -36.00  22.00   0.50    2.20    --  -47.55  38.00 -90.00  116
  8  \w     26.00  58.00   0.50    2.20    --   47.55-125.00 -60.00   64
  9  \w    -62.00 -33.00   0.50    8.82    -- -104.50  57.00 150.00   58
 10  \w    -60.00 -35.00   0.50    8.82    -- -104.50  57.00 120.00   50
 11  \w    -61.00 -33.00   0.50    8.82    -- -104.50  57.00 -90.00   56
 12  \w     81.00 106.00   0.50    8.82    --  107.14 -99.00-180.00   50
 13  \w     40.00  67.00   0.50    8.82    --  107.14 -57.00  90.00   54
 14  \w     37.00 107.00   0.50    8.82    --  107.14 -77.00-180.00  140
;
_diffrn_measurement_device 'four-circle diffractometer'
_diffrn_measurement_device_type 'XtaLAB Synergy R, HyPix'
_diffrn_measurement_method '\w scans'
_diffrn_orient_matrix_type 'CrysAlisPro convention (1999,Acta A55,543-557)'
_diffrn_orient_matrix_UB_11 -0.0381729000
_diffrn_orient_matrix_UB_12 0.0927325000
_diffrn_orient_matrix_UB_13 0.0452415000
_diffrn_orient_matrix_UB_21 0.0538572000
_diffrn_orient_matrix_UB_22 0.1773020000
_diffrn_orient_matrix_UB_23 -0.0083470000
_diffrn_orient_matrix_UB_31 -0.0692700000
_diffrn_orient_matrix_UB_32 0.0866007000
_diffrn_orient_matrix_UB_33 -0.0313996000
_diffrn_radiation_monochromator mirror
_diffrn_radiation_probe x-ray
_diffrn_radiation_type 'Cu K\a'
_diffrn_radiation_wavelength 1.54184
_diffrn_reflns_av_R_equivalents 0.0843
_diffrn_reflns_av_unetI/netI 0.0720
_diffrn_reflns_Laue_measured_fraction_full 0.990
_diffrn_reflns_Laue_measured_fraction_max 0.934
_diffrn_reflns_limit_h_max 19
_diffrn_reflns_limit_h_min -20
_diffrn_reflns_limit_k_max 8
_diffrn_reflns_limit_k_min -7
_diffrn_reflns_limit_l_max 18
_diffrn_reflns_limit_l_min -34
_diffrn_reflns_number 10257
_diffrn_reflns_point_group_measured_fraction_full 0.990
_diffrn_reflns_point_group_measured_fraction_max 0.934
_diffrn_reflns_theta_full 67.684
_diffrn_reflns_theta_max 77.406
_diffrn_reflns_theta_min 3.192
_diffrn_source 'Rotating-anode X-ray tube'
_diffrn_source_type 'PhotonJet R (Cu) X-ray Source'
_exptl_absorpt_coefficient_mu 16.023
_exptl_absorpt_correction_T_max 0.979
_exptl_absorpt_correction_T_min 0.052
_exptl_absorpt_correction_type gaussian
_exptl_absorpt_process_details
;
CrysAlisPro 1.171.42.93a (Rigaku Oxford Diffraction, 2023)
Numerical absorption correction based on gaussian integration over
a multifaceted crystal model
Empirical absorption correction using spherical harmonics,
implemented in SCALE3 ABSPACK scaling algorithm.
;
_exptl_crystal_colour 'clear light colourless'
_exptl_crystal_colour_lustre clear
_exptl_crystal_colour_modifier light
_exptl_crystal_colour_primary colourless
_exptl_crystal_density_diffrn 1.652
_exptl_crystal_description needle
_exptl_crystal_F_000 1536
_exptl_crystal_size_max 0.41
_exptl_crystal_size_mid 0.03
_exptl_crystal_size_min 0.02
_refine_diff_density_max 2.260
_refine_diff_density_min -0.867
_refine_diff_density_rms 0.206
_refine_ls_extinction_method none
_refine_ls_goodness_of_fit_ref 1.082
_refine_ls_hydrogen_treatment constr
_refine_ls_matrix_type full
_refine_ls_number_parameters 192
_refine_ls_number_reflns 3118
_refine_ls_number_restraints 38
_refine_ls_restrained_S_all 1.077
_refine_ls_R_factor_all 0.1014
_refine_ls_R_factor_gt 0.0805
_refine_ls_shift/su_max 0.001
_refine_ls_shift/su_mean 0.000
_refine_ls_structure_factor_coef Fsqd
_refine_ls_weighting_details 'w=1/[\s^2^(Fo^2^)+(0.1142P)^2^+13.7718P] where P=(Fo^2^+2Fc^2^)/3'
_refine_ls_weighting_scheme calc
_refine_ls_wR_factor_gt 0.2050
_refine_ls_wR_factor_ref 0.2185
_reflns_Friedel_coverage 0.000
_reflns_number_gt 2400
_reflns_number_total 3118
_reflns_threshold_expression 'I > 2\s(I)'
_cod_data_source_file d6cc00616g5.cif
_cod_data_source_block isk-466-04-223k-3_auto
_cod_database_code 7135908
_shelx_shelxl_version_number 2018/1
_chemical_oxdiff_formula C17H14INO2
_shelx_space_group_comment
;
The symmetry employed for this shelxl refinement is uniquely defined
by the following loop, which should always be used as a source of
symmetry information in preference to the above space-group names.
They are only intended as comments.
;
_shelx_estimated_absorpt_t_max 0.740
_shelx_estimated_absorpt_t_min 0.058
_olex2_refinement_description
;
1. Fixed Uiso
 At 1.2 times of:
  All C(H) groups
 At 1.5 times of:
  All C(H,H,H) groups
2. Restrained distances
 C00I-C00K
 1.39 with sigma of 0.01
 C00K-C00L
 1.39 with sigma of 0.01
3. Uiso/Uaniso restraints and constraints
C008 \\sim C00G \\sim C00H \\sim C00I \\sim C00K \\sim C00L: within 2A with
sigma of 0.04 and sigma for terminal atoms of 0.08 within 2A
4.a Aromatic/amide H refined with riding coordinates:
 C00B(H00D), C00C(H00E), C00E(H00F), C00G(H00G), C00H(H00H), C00I(H00I),
 C00K(H00M), C00L(H00N)
4.b Idealised Me refined as rotating group:
 C00A(H00A,H00B,H00C), C00J(H00J,H00K,H00L)
;
_olex2_submission_special_instructions 'No special instructions were received'
_oxdiff_exptl_absorpt_empirical_details
;
Empirical correction (ABSPACK) includes:
- Absorption correction using spherical harmonics
- Frame scaling
;
_oxdiff_exptl_absorpt_empirical_full_max 2.423
_oxdiff_exptl_absorpt_empirical_full_min 0.186

loop_
_space_group_symop_operation_xyz
'x, y, z'
'-x+1/2, -y, z+1/2'
'-x, y+1/2, -z+1/2'
'x+1/2, -y+1/2, -z'
'-x, -y, -z'
'x-1/2, y, -z-1/2'
'x, -y-1/2, z-1/2'
'-x-1/2, y-1/2, z'

loop_
_atom_site_label
_atom_site_type_symbol
_atom_site_fract_x
_atom_site_fract_y
_atom_site_fract_z
_atom_site_U_iso_or_equiv
_atom_site_adp_type
_atom_site_occupancy
_atom_site_site_symmetry_order
_atom_site_calc_flag
_atom_site_refinement_flags_posn
_atom_site_refinement_flags_adp
_atom_site_refinement_flags_occupancy
_atom_site_disorder_assembly
_atom_site_disorder_group
I001 I 0.46423(3) 0.60167(10) 0.79005(2) 0.0465(3) Uani 1 1 d . . . . .
O002 O 0.2719(4) 0.5850(13) 0.7769(2) 0.0548(19) Uani 1 1 d . . . . .
O003 O 0.4194(4) 0.5801(13) 0.5960(2) 0.058(2) Uani 1 1 d . . . . .
N004 N 0.1582(5) 0.5755(12) 0.6095(3) 0.0432(18) Uani 1 1 d . . . . .
C005 C 0.3909(5) 0.5905(14) 0.7285(3) 0.0407(19) Uani 1 1 d . . . . .
C006 C 0.3824(5) 0.5759(14) 0.6409(3) 0.042(2) Uani 1 1 d . . . . .
C007 C 0.3046(5) 0.5789(14) 0.7314(3) 0.0396(19) Uani 1 1 d . . . . .
C008 C 0.2153(6) 0.4674(15) 0.5111(3) 0.046(2) Uani 1 1 d . U . . .
C009 C 0.2960(5) 0.5601(11) 0.6434(3) 0.0355(18) Uani 1 1 d . . . . .
C00A C 0.1834(6) 0.5837(19) 0.7807(4) 0.054(3) Uani 1 1 d . . . . .
H00A H 0.160631 0.687111 0.761807 0.081 Uiso 1 1 calc R U . . .
H00B H 0.167455 0.598789 0.814244 0.081 Uiso 1 1 calc R U . . .
H00C H 0.162110 0.464168 0.768571 0.081 Uiso 1 1 calc R U . . .
C00B C 0.2591(5) 0.5649(15) 0.6888(3) 0.044(2) Uani 1 1 d . . . . .
H00D H 0.200935 0.558469 0.690853 0.053 Uiso 1 1 calc R U . . .
C00C C 0.4291(5) 0.5907(14) 0.6831(3) 0.041(2) Uani 1 1 d . . . . .
H00E H 0.487148 0.600948 0.681058 0.049 Uiso 1 1 calc R U . . .
C00D C 0.2418(6) 0.5374(15) 0.5998(3) 0.044(2) Uani 1 1 d . . . . .
C00E C 0.2657(6) 0.4883(16) 0.5551(3) 0.049(2) Uani 1 1 d . . . . .
H00F H 0.322722 0.463952 0.551320 0.058 Uiso 1 1 calc R U . . .
C00F C 0.0899(6) 0.606(2) 0.6192(4) 0.060(3) Uani 1 1 d . . . . .
C00G C 0.1316(7) 0.417(2) 0.5104(4) 0.064(3) Uani 1 1 d . U . . .
H00G H 0.103136 0.396317 0.539516 0.076 Uiso 1 1 calc R U . . .
C00H C 0.2567(10) 0.490(2) 0.4671(4) 0.081(4) Uani 1 1 d . U . . .
H00H H 0.313633 0.519246 0.467058 0.097 Uiso 1 1 calc R U . . .
C00I C 0.0900(8) 0.397(2) 0.4664(4) 0.083(4) Uani 1 1 d D U . . .
H00I H 0.033435 0.364258 0.466013 0.100 Uiso 1 1 calc R U . . .
C00J C 0.5080(7) 0.597(3) 0.5930(4) 0.080(5) Uani 1 1 d . . . . .
H00J H 0.524283 0.611676 0.559491 0.120 Uiso 1 1 calc R U . . .
H00K H 0.533644 0.483936 0.606215 0.120 Uiso 1 1 calc R U . . .
H00L H 0.525964 0.706909 0.611280 0.120 Uiso 1 1 calc R U . . .
C00K C 0.1318(9) 0.426(3) 0.4236(4) 0.098(5) Uani 1 1 d D U . . .
H00M H 0.103497 0.415394 0.394000 0.117 Uiso 1 1 calc R U . . .
C00L C 0.2156(10) 0.469(3) 0.4241(5) 0.098(5) Uani 1 1 d D U . . .
H00N H 0.244418 0.485042 0.394904 0.118 Uiso 1 1 calc R U . . .

loop_
_atom_site_aniso_label
_atom_site_aniso_U_11
_atom_site_aniso_U_22
_atom_site_aniso_U_33
_atom_site_aniso_U_23
_atom_site_aniso_U_13
_atom_site_aniso_U_12
I001 0.0255(4) 0.0698(5) 0.0441(4) -0.0003(3) -0.00626(18) 0.0010(3)
O002 0.021(3) 0.100(6) 0.043(3) -0.001(3) -0.003(2) -0.001(3)
O003 0.029(3) 0.102(7) 0.044(3) 0.004(3) 0.003(2) -0.006(4)
N004 0.028(4) 0.056(5) 0.045(4) -0.002(3) -0.005(3) -0.004(4)
C005 0.025(4) 0.054(5) 0.043(4) 0.001(4) -0.012(3) -0.004(4)
C006 0.026(4) 0.053(6) 0.048(4) -0.002(4) 0.003(3) -0.002(4)
C007 0.031(4) 0.047(5) 0.042(4) -0.003(4) 0.000(3) -0.004(4)
C008 0.052(5) 0.044(5) 0.043(4) -0.004(4) -0.007(4) 0.001(5)
C009 0.036(4) 0.021(4) 0.050(4) 0.001(3) -0.006(3) 0.004(3)
C00A 0.036(5) 0.077(8) 0.050(5) -0.004(5) 0.003(4) -0.001(5)
C00B 0.024(4) 0.057(6) 0.050(4) -0.002(4) -0.005(4) -0.004(4)
C00C 0.026(4) 0.051(6) 0.046(4) 0.004(4) -0.001(3) 0.010(4)
C00D 0.028(4) 0.052(6) 0.051(4) 0.002(4) -0.004(4) -0.006(4)
C00E 0.040(5) 0.056(6) 0.049(4) 0.002(4) -0.004(4) -0.003(5)
C00F 0.036(5) 0.092(9) 0.053(5) -0.009(5) -0.007(4) -0.009(6)
C00G 0.050(6) 0.085(9) 0.056(6) -0.014(5) -0.014(4) 0.004(6)
C00H 0.094(9) 0.092(10) 0.056(6) -0.012(6) 0.012(6) -0.028(9)
C00I 0.068(8) 0.106(10) 0.076(7) -0.022(7) -0.037(6) 0.014(8)
C00J 0.036(5) 0.153(15) 0.052(6) 0.001(7) 0.011(4) 0.004(7)
C00K 0.113(12) 0.122(13) 0.057(7) -0.021(7) -0.037(7) 0.016(10)
C00L 0.145(14) 0.103(11) 0.047(6) -0.006(7) 0.003(7) -0.013(11)

loop_
_atom_type_symbol
_atom_type_description
_atom_type_scat_dispersion_real
_atom_type_scat_dispersion_imag
_atom_type_scat_source
C C 0.0181 0.0091 'International Tables Vol C Tables 4.2.6.8 and 6.1.1.4'
H H 0.0000 0.0000 'International Tables Vol C Tables 4.2.6.8 and 6.1.1.4'
I I -0.3257 6.8362 'International Tables Vol C Tables 4.2.6.8 and 6.1.1.4'
N N 0.0311 0.0180 'International Tables Vol C Tables 4.2.6.8 and 6.1.1.4'
O O 0.0492 0.0322 'International Tables Vol C Tables 4.2.6.8 and 6.1.1.4'

loop_
_exptl_crystal_face_index_h
_exptl_crystal_face_index_k
_exptl_crystal_face_index_l
_exptl_crystal_face_perp_dist
9 0 10 0.0207
-1 -5 2 0.2188
1 5 -2 0.2264
-6 0 14 0.0223
6 0 -14 0.0171
-9 0 -10 0.0185

loop_
_geom_angle_atom_site_label_1
_geom_angle_atom_site_label_2
_geom_angle_atom_site_label_3
_geom_angle
_geom_angle_site_symmetry_1
_geom_angle_site_symmetry_3
_geom_angle_publ_flag
C007 O002 C00A 116.8(7) . . ?
C006 O003 C00J 118.9(7) . . ?
C00F N004 C00D 177.7(9) . . ?
C007 C005 I001 121.5(6) . . ?
C007 C005 C00C 119.3(8) . . ?
C00C C005 I001 119.2(6) . . ?
O003 C006 C009 118.4(8) . . ?
O003 C006 C00C 121.4(8) . . ?
C00C C006 C009 120.2(8) . . ?
O002 C007 C005 115.8(8) . . ?
O002 C007 C00B 125.5(8) . . ?
C00B C007 C005 118.8(8) . . ?
C00G C008 C00E 124.8(9) . . ?
C00G C008 C00H 118.6(10) . . ?
C00H C008 C00E 116.5(11) . . ?
C006 C009 C00D 123.4(8) . . ?
C00B C009 C006 117.8(8) . . ?
C00B C009 C00D 118.8(8) . . ?
O002 C00A H00A 109.5 . . ?
O002 C00A H00B 109.5 . . ?
O002 C00A H00C 109.5 . . ?
H00A C00A H00B 109.5 . . ?
H00A C00A H00C 109.5 . . ?
H00B C00A H00C 109.5 . . ?
C007 C00B C009 122.9(8) . . ?
C007 C00B H00D 118.6 . . ?
C009 C00B H00D 118.6 . . ?
C005 C00C H00E 119.5 . . ?
C006 C00C C005 121.1(8) . . ?
C006 C00C H00E 119.5 . . ?
N004 C00D C009 112.7(7) . . ?
C00E C00D N004 120.2(8) . . ?
C00E C00D C009 127.1(9) . . ?
C008 C00E H00F 115.4 . . ?
C00D C00E C008 129.1(9) . . ?
C00D C00E H00F 115.4 . . ?
C008 C00G H00G 119.9 . . ?
C008 C00G C00I 120.1(11) . . ?
C00I C00G H00G 119.9 . . ?
C008 C00H H00H 119.5 . . ?
C00L C00H C008 120.9(14) . . ?
C00L C00H H00H 119.5 . . ?
C00G C00I H00I 120.0 . . ?
C00K C00I C00G 120.0(12) . . ?
C00K C00I H00I 120.0 . . ?
O003 C00J H00J 109.5 . . ?
O003 C00J H00K 109.5 . . ?
O003 C00J H00L 109.5 . . ?
H00J C00J H00K 109.5 . . ?
H00J C00J H00L 109.5 . . ?
H00K C00J H00L 109.5 . . ?
C00I C00K H00M 120.0 . . ?
C00I C00K C00L 119.9(11) . . ?
C00L C00K H00M 120.0 . . ?
C00H C00L C00K 120.3(12) . . ?
C00H C00L H00N 119.8 . . ?
C00K C00L H00N 119.8 . . ?

loop_
_geom_bond_atom_site_label_1
_geom_bond_atom_site_label_2
_geom_bond_distance
_geom_bond_site_symmetry_2
_geom_bond_publ_flag
I001 C005 2.075(8) . ?
O002 C007 1.368(11) . ?
O002 C00A 1.428(12) . ?
O003 C006 1.380(11) . ?
O003 C00J 1.434(14) . ?
N004 C00D 1.398(12) . ?
N004 C00F 1.153(13) . ?
C005 C007 1.394(12) . ?
C005 C00C 1.399(13) . ?
C006 C009 1.397(12) . ?
C006 C00C 1.394(13) . ?
C007 C00B 1.391(12) . ?
C008 C00E 1.472(13) . ?
C008 C00G 1.394(15) . ?
C008 C00H 1.397(15) . ?
C009 C00B 1.393(12) . ?
C009 C00D 1.498(12) . ?
C00A H00A 0.9700 . ?
C00A H00B 0.9700 . ?
C00A H00C 0.9700 . ?
C00B H00D 0.9400 . ?
C00C H00E 0.9400 . ?
C00D C00E 1.343(13) . ?
C00E H00F 0.9400 . ?
C00G H00G 0.9400 . ?
C00G C00I 1.397(15) . ?
C00H H00H 0.9400 . ?
C00H C00L 1.370(18) . ?
C00I H00I 0.9400 . ?
C00I C00K 1.379(9) . ?
C00J H00J 0.9700 . ?
C00J H00K 0.9700 . ?
C00J H00L 0.9700 . ?
C00K H00M 0.9400 . ?
C00K C00L 1.384(9) . ?
C00L H00N 0.9400 . ?

loop_
_geom_torsion_atom_site_label_1
_geom_torsion_atom_site_label_2
_geom_torsion_atom_site_label_3
_geom_torsion_atom_site_label_4
_geom_torsion
_geom_torsion_site_symmetry_1
_geom_torsion_site_symmetry_2
_geom_torsion_site_symmetry_3
_geom_torsion_site_symmetry_4
_geom_torsion_publ_flag
I001 C005 C007 O002 3.1(13) . . . . ?
I001 C005 C007 C00B -177.7(7) . . . . ?
I001 C005 C00C C006 177.5(8) . . . . ?
O002 C007 C00B C009 179.7(9) . . . . ?
O003 C006 C009 C00B -177.1(9) . . . . ?
O003 C006 C009 C00D 3.2(15) . . . . ?
O003 C006 C00C C005 178.6(10) . . . . ?
N004 C00D C00E C008 0.5(18) . . . . ?
C005 C007 C00B C009 0.7(15) . . . . ?
C006 C009 C00B C007 -2.0(14) . . . . ?
C006 C009 C00D N004 -163.8(9) . . . . ?
C006 C009 C00D C00E 15.5(16) . . . . ?
C007 C005 C00C C006 -1.2(15) . . . . ?
C008 C00G C00I C00K 1(2) . . . . ?
C008 C00H C00L C00K 0(3) . . . . ?
C009 C006 C00C C005 -0.2(15) . . . . ?
C009 C00D C00E C008 -178.8(10) . . . . ?
C00A O002 C007 C005 176.7(10) . . . . ?
C00A O002 C007 C00B -2.4(15) . . . . ?
C00B C009 C00D N004 16.5(12) . . . . ?
C00B C009 C00D C00E -164.1(11) . . . . ?
C00C C005 C007 O002 -178.2(9) . . . . ?
C00C C005 C007 C00B 1.0(15) . . . . ?
C00C C006 C009 C00B 1.7(14) . . . . ?
C00C C006 C009 C00D -178.0(9) . . . . ?
C00D C009 C00B C007 177.7(9) . . . . ?
C00E C008 C00G C00I -178.6(12) . . . . ?
C00E C008 C00H C00L 178.7(15) . . . . ?
C00G C008 C00E C00D -29(2) . . . . ?
C00G C008 C00H C00L 2(2) . . . . ?
C00G C00I C00K C00L 2(3) . . . . ?
C00H C008 C00E C00D 155.2(12) . . . . ?
C00H C008 C00G C00I -3(2) . . . . ?
C00I C00K C00L C00H -2(3) . . . . ?
C00J O003 C006 C009 179.8(11) . . . . ?
C00J O003 C006 C00C 1.0(16) . . . . ?

loop_
_exptl_oxdiff_crystal_face_indexfrac_h
_exptl_oxdiff_crystal_face_indexfrac_k
_exptl_oxdiff_crystal_face_indexfrac_l
_exptl_oxdiff_crystal_face_x
_exptl_oxdiff_crystal_face_y
_exptl_oxdiff_crystal_face_z
8.5855 0.0245 10.2402 0.1378 0.3813 -0.9141
-0.8738 -4.5458 1.8462 -0.3047 -0.8685 -0.3911
0.8585 4.5459 -1.8644 0.3044 0.8678 0.3928
-6.3564 0.1799 14.2309 0.9032 -0.4292 0.0090
6.3564 -0.1799 -14.2309 -0.9032 0.4292 -0.0090
-8.6016 0.1059 -10.1926 -0.1230 -0.3594 0.9250
